data_1544168
loop_
_publ_author_name
'Huang, Bo'
'Shen, Yangyong'
'Mao, Zhenjun'
'Liu, Yu'
'Cui, Sunliang'

_publ_section_title
;
 Metathesis Reaction of Diazo Compounds and para-Quinone Methides for C-C
 Double Bond Formation: Synthesis of Tetrasubstituted Alkenes and
 Quinolinones.
;
_journal_issue 19
_journal_name_full 'Organic letters'
_journal_page_first 4888
_journal_page_last 4891
_journal_paper_doi 10.1021/acs.orglett.6b02365
_journal_volume 18
_journal_year 2016
_chemical_formula_sum 'C30 H34 N0 O3'
_chemical_formula_weight 442.57
_chemical_name_systematic
; 
 ? 
;
_space_group_IT_number 14
_symmetry_cell_setting monoclinic
_symmetry_space_group_name_Hall '-P 2ybc'
_symmetry_space_group_name_H-M 'P 1 21/c 1'
_atom_sites_solution_hydrogens geom
_atom_sites_solution_primary direct
_atom_sites_solution_secondary difmap
_audit_creation_method SHELXL-97
_cell_angle_alpha 90.00
_cell_angle_beta 100.641(8)
_cell_angle_gamma 90.00
_cell_formula_units_Z 4
_cell_length_a 10.472(4)
_cell_length_b 26.208(11)
_cell_length_c 11.754(5)
_cell_measurement_reflns_used 9180
_cell_measurement_temperature 293(2)
_cell_measurement_theta_max 27.4855
_cell_measurement_theta_min 2.1255
_cell_volume 3170(2)
_computing_cell_refinement 'CrystalClear (Rigaku Inc., 2008)'
_computing_data_collection 'CrystalClear (Rigaku Inc., 2008)'
_computing_data_reduction 'CrystalClear (Rigaku Inc., 2008)'
_computing_structure_refinement 'SHELXL-97 (Sheldrick, 1997)'
_computing_structure_solution 'SHELXS-97 (Sheldrick, 1990)'
_diffrn_ambient_temperature 293(2)
_diffrn_detector_area_resol_mean 28.5714
_diffrn_measured_fraction_theta_full 0.997
_diffrn_measured_fraction_theta_max 0.997
_diffrn_measurement_device_type 'Saturn724+ (2x2 bin mode)'
_diffrn_measurement_method CCD_Profile_fitting
_diffrn_radiation_monochromator graphite
_diffrn_radiation_source 'fine-focus sealed tube'
_diffrn_radiation_type MoK\a
_diffrn_radiation_wavelength 0.71073
_diffrn_reflns_av_R_equivalents 0.0335
_diffrn_reflns_av_sigmaI/netI 0.0296
_diffrn_reflns_limit_h_max 12
_diffrn_reflns_limit_h_min -12
_diffrn_reflns_limit_k_max 31
_diffrn_reflns_limit_k_min -27
_diffrn_reflns_limit_l_max 12
_diffrn_reflns_limit_l_min -13
_diffrn_reflns_number 22488
_diffrn_reflns_theta_full 25.00
_diffrn_reflns_theta_max 25.00
_diffrn_reflns_theta_min 2.52
_exptl_absorpt_coefficient_mu 0.059
_exptl_absorpt_correction_T_max 1.0000
_exptl_absorpt_correction_T_min 0.8035
_exptl_absorpt_correction_type multi-scan
_exptl_crystal_colour Colorless
_exptl_crystal_density_diffrn 0.927
_exptl_crystal_density_method 'not measured'
_exptl_crystal_description Prism
_exptl_crystal_F_000 952
_exptl_crystal_size_max 0.2000
_exptl_crystal_size_mid 0.2000
_exptl_crystal_size_min 0.2000
_platon_squeeze_details
;
;
_refine_diff_density_max 0.149
_refine_diff_density_min -0.134
_refine_diff_density_rms 0.032
_refine_ls_extinction_method none
_refine_ls_goodness_of_fit_ref 0.933
_refine_ls_hydrogen_treatment mixed
_refine_ls_matrix_type full
_refine_ls_number_parameters 298
_refine_ls_number_reflns 5573
_refine_ls_number_restraints 0
_refine_ls_restrained_S_all 0.933
_refine_ls_R_factor_all 0.0755
_refine_ls_R_factor_gt 0.0603
_refine_ls_shift/su_max 0.000
_refine_ls_shift/su_mean 0.000
_refine_ls_structure_factor_coef Fsqd
_refine_ls_weighting_details 'calc w=1/[\s^2^(Fo^2^)+(0.1035P)^2^+0.7935P] where P=(Fo^2^+2Fc^2^)/3'
_refine_ls_weighting_scheme calc
_refine_ls_wR_factor_gt 0.1630
_refine_ls_wR_factor_ref 0.1784
_reflns_number_gt 4545
_reflns_number_total 5573
_reflns_threshold_expression >2sigma(I)
_cod_data_source_file ol6b02365_si_002.cif
_cod_data_source_block a
_cod_depositor_comments
;
The following automatic conversions were performed:

'_exptl_absorpt_correction_type' value 'Multi-scan' changed to
'multi-scan' according to
/usr/data/users/saulius/crontab/automatic-downloads/rss-feeds/ACS/lib/dictionaries/cif_core.dic
dictionary named 'cif_core.dic' version 2.4.2 from 2011-04-26.

Automatic conversion script
Id: cif_fix_values 4268 2015-11-12 08:31:59Z antanas 

 Adding full bibliography for 1544166--1544170.cif.
;
_cod_original_sg_symbol_H-M P2(1)/c
_cod_database_code 1544168

loop_
_symmetry_equiv_pos_as_xyz
'x, y, z'
'-x, y+1/2, -z+1/2'
'-x, -y, -z'
'x, -y-1/2, z-1/2'

loop_
_atom_site_label
_atom_site_type_symbol
_atom_site_fract_x
_atom_site_fract_y
_atom_site_fract_z
_atom_site_U_iso_or_equiv
_atom_site_adp_type
_atom_site_occupancy
_atom_site_symmetry_multiplicity
_atom_site_calc_flag
_atom_site_refinement_flags
C1 C 0.37569(18) 0.25988(7) 0.35950(17) 0.0544(5) Uani 1 1 d .
C2 C 0.28214(17) 0.22142(7) 0.32987(16) 0.0512(5) Uani 1 1 d .
C3 C 0.30080(16) 0.17671(7) 0.39425(16) 0.0498(4) Uani 1 1 d .
H3A H 0.2403 0.1506 0.3764 0.060 Uiso 1 1 calc R
C4 C 0.40521(16) 0.16923(7) 0.48378(15) 0.0467(4) Uani 1 1 d .
C5 C 0.49436(17) 0.20868(7) 0.51095(16) 0.0512(4) Uani 1 1 d .
H5A H 0.5636 0.2043 0.5722 0.061 Uiso 1 1 calc R
C6 C 0.48407(17) 0.25420(7) 0.45034(17) 0.0526(5) Uani 1 1 d .
C7 C 0.5865(2) 0.29662(8) 0.4825(2) 0.0657(6) Uani 1 1 d .
C8 C 0.6950(3) 0.27977(10) 0.5814(3) 0.0979(9) Uani 1 1 d .
H8A H 0.6585 0.2715 0.6482 0.147 Uiso 1 1 calc R
H8B H 0.7567 0.3070 0.6002 0.147 Uiso 1 1 calc R
H8C H 0.7379 0.2503 0.5578 0.147 Uiso 1 1 calc R
C9 C 0.5233(3) 0.34425(9) 0.5244(2) 0.0903(8) Uani 1 1 d .
H9A H 0.4547 0.3560 0.4644 0.135 Uiso 1 1 calc R
H9B H 0.5874 0.3706 0.5430 0.135 Uiso 1 1 calc R
H9C H 0.4884 0.3359 0.5921 0.135 Uiso 1 1 calc R
C10 C 0.6501(3) 0.30981(11) 0.3786(3) 0.0911(8) Uani 1 1 d .
H10A H 0.5846 0.3207 0.3150 0.137 Uiso 1 1 calc R
H10B H 0.6936 0.2802 0.3562 0.137 Uiso 1 1 calc R
H10C H 0.7120 0.3368 0.3995 0.137 Uiso 1 1 calc R
C11 C 0.16172(19) 0.22772(9) 0.23309(19) 0.0657(6) Uani 1 1 d .
C12 C 0.1994(3) 0.23796(12) 0.1160(2) 0.0912(8) Uani 1 1 d .
H12A H 0.2507 0.2685 0.1205 0.137 Uiso 1 1 calc R
H12B H 0.1223 0.2421 0.0583 0.137 Uiso 1 1 calc R
H12C H 0.2489 0.2097 0.0955 0.137 Uiso 1 1 calc R
C13 C 0.0792(2) 0.17883(12) 0.2181(3) 0.1010(10) Uani 1 1 d .
H13A H 0.1301 0.1511 0.1973 0.152 Uiso 1 1 calc R
H13B H 0.0045 0.1839 0.1582 0.152 Uiso 1 1 calc R
H13C H 0.0513 0.1710 0.2895 0.152 Uiso 1 1 calc R
C14 C 0.0761(3) 0.27089(13) 0.2650(3) 0.1035(10) Uani 1 1 d .
H14A H 0.1253 0.3020 0.2755 0.155 Uiso 1 1 calc R
H14B H 0.0471 0.2624 0.3356 0.155 Uiso 1 1 calc R
H14C H 0.0022 0.2753 0.2041 0.155 Uiso 1 1 calc R
C15 C 0.41868(16) 0.12069(6) 0.55059(15) 0.0459(4) Uani 1 1 d .
C16 C 0.29379(17) 0.10132(7) 0.57936(16) 0.0496(4) Uani 1 1 d .
C17 C 0.53048(16) 0.09513(7) 0.58765(15) 0.0465(4) Uani 1 1 d .
C18 C 0.1583(3) 0.02892(11) 0.5748(4) 0.1141(12) Uani 1 1 d .
H18A H 0.1495 -0.0048 0.5424 0.171 Uiso 1 1 calc R
H18B H 0.0810 0.0482 0.5463 0.171 Uiso 1 1 calc R
H18C H 0.1709 0.0268 0.6576 0.171 Uiso 1 1 calc R
C19 C 0.65551(16) 0.10837(7) 0.55070(17) 0.0513(5) Uani 1 1 d .
C20 C 0.6628(2) 0.11727(9) 0.4363(2) 0.0692(6) Uani 1 1 d .
H20A H 0.5882 0.1152 0.3795 0.083 Uiso 1 1 calc R
C21 C 0.7810(3) 0.12926(12) 0.4056(3) 0.0928(8) Uani 1 1 d .
H21A H 0.7849 0.1354 0.3284 0.111 Uiso 1 1 calc R
C22 C 0.8913(3) 0.13219(11) 0.4875(3) 0.0957(9) Uani 1 1 d .
H22A H 0.9699 0.1405 0.4661 0.115 Uiso 1 1 calc R
C23 C 0.8865(2) 0.12290(10) 0.6003(3) 0.0820(7) Uani 1 1 d .
H23A H 0.9620 0.1246 0.6561 0.098 Uiso 1 1 calc R
C24 C 0.76968(18) 0.11096(8) 0.6324(2) 0.0637(5) Uani 1 1 d .
H24A H 0.7674 0.1046 0.7098 0.076 Uiso 1 1 calc R
C25 C 0.53654(17) 0.05185(7) 0.67064(16) 0.0494(4) Uani 1 1 d .
C26 C 0.5972(2) 0.00643(8) 0.6509(2) 0.0648(5) Uani 1 1 d .
H26A H 0.6355 0.0031 0.5860 0.078 Uiso 1 1 calc R
C27 C 0.6008(3) -0.03377(9) 0.7269(3) 0.0879(8) Uani 1 1 d .
H27A H 0.6412 -0.0641 0.7128 0.106 Uiso 1 1 calc R
C28 C 0.5452(4) -0.02923(11) 0.8231(3) 0.1040(10) Uani 1 1 d .
H28A H 0.5485 -0.0564 0.8744 0.125 Uiso 1 1 calc R
C29 C 0.4846(3) 0.01534(12) 0.8440(2) 0.0983(9) Uani 1 1 d .
H29A H 0.4455 0.0182 0.9087 0.118 Uiso 1 1 calc R
C30 C 0.4818(2) 0.05592(9) 0.76862(18) 0.0687(6) Uani 1 1 d .
H30A H 0.4427 0.0864 0.7840 0.082 Uiso 1 1 calc R
O1 O 0.36790(15) 0.30632(6) 0.30424(14) 0.0766(5) Uani 1 1 d .
H1A H 0.3033 0.3069 0.2528 0.115 Uiso 1 1 calc R
O2 O 0.22168(13) 0.12563(5) 0.62684(13) 0.0648(4) Uani 1 1 d .
O3 O 0.26875(13) 0.05394(5) 0.54165(15) 0.0710(4) Uani 1 1 d .

loop_
_atom_site_aniso_label
_atom_site_aniso_U_11
_atom_site_aniso_U_22
_atom_site_aniso_U_33
_atom_site_aniso_U_23
_atom_site_aniso_U_13
_atom_site_aniso_U_12
C1 0.0553(10) 0.0485(11) 0.0581(11) 0.0096(9) 0.0073(9) 0.0018(8)
C2 0.0443(9) 0.0582(12) 0.0504(10) 0.0064(8) 0.0066(8) -0.0012(8)
C3 0.0407(9) 0.0520(11) 0.0556(11) 0.0006(8) 0.0058(8) -0.0037(8)
C4 0.0420(9) 0.0455(10) 0.0522(10) 0.0010(8) 0.0075(8) 0.0017(7)
C5 0.0449(9) 0.0487(11) 0.0567(11) -0.0005(8) 0.0004(8) 0.0010(8)
C6 0.0508(10) 0.0449(10) 0.0598(11) -0.0003(8) 0.0039(8) -0.0015(8)
C7 0.0643(12) 0.0515(12) 0.0756(14) 0.0033(10) -0.0021(10) -0.0126(9)
C8 0.0806(16) 0.0769(18) 0.117(2) 0.0105(15) -0.0309(15) -0.0295(13)
C9 0.115(2) 0.0555(14) 0.0946(18) -0.0110(12) 0.0037(16) -0.0108(13)
C10 0.0784(16) 0.0874(19) 0.107(2) 0.0036(15) 0.0165(14) -0.0280(14)
C11 0.0494(11) 0.0817(15) 0.0620(12) 0.0184(11) 0.0003(9) -0.0052(10)
C12 0.0937(18) 0.112(2) 0.0617(14) 0.0137(14) -0.0022(12) -0.0276(15)
C13 0.0683(14) 0.119(2) 0.0989(19) 0.0381(17) -0.0297(14) -0.0330(15)
C14 0.0663(15) 0.133(3) 0.103(2) 0.0270(18) -0.0038(14) 0.0285(16)
C15 0.0424(9) 0.0434(10) 0.0507(10) -0.0028(8) 0.0058(7) -0.0014(7)
C16 0.0435(9) 0.0451(10) 0.0586(11) -0.0008(8) 0.0056(8) 0.0006(8)
C17 0.0450(9) 0.0422(10) 0.0507(10) -0.0021(7) 0.0049(7) 0.0009(7)
C18 0.0767(16) 0.0675(17) 0.208(4) -0.0140(19) 0.053(2) -0.0287(13)
C19 0.0440(9) 0.0442(10) 0.0653(12) 0.0019(8) 0.0093(8) 0.0040(8)
C20 0.0579(12) 0.0829(16) 0.0687(14) 0.0090(11) 0.0165(10) 0.0044(11)
C21 0.0798(17) 0.111(2) 0.0973(19) 0.0223(16) 0.0427(16) 0.0071(15)
C22 0.0594(15) 0.099(2) 0.137(3) 0.0171(18) 0.0377(16) -0.0025(13)
C23 0.0456(12) 0.0786(17) 0.119(2) 0.0003(15) 0.0081(13) -0.0038(10)
C24 0.0479(10) 0.0635(13) 0.0771(14) -0.0021(10) 0.0051(10) 0.0034(9)
C25 0.0492(9) 0.0440(10) 0.0526(10) -0.0008(8) 0.0028(8) -0.0003(8)
C26 0.0727(13) 0.0478(12) 0.0712(13) -0.0018(10) 0.0061(11) 0.0080(9)
C27 0.114(2) 0.0444(13) 0.098(2) 0.0027(12) 0.0012(16) 0.0095(13)
C28 0.150(3) 0.0702(18) 0.089(2) 0.0291(15) 0.0152(19) -0.0012(18)
C29 0.133(2) 0.093(2) 0.0722(16) 0.0243(15) 0.0286(16) 0.0128(18)
C30 0.0844(15) 0.0636(14) 0.0583(13) 0.0064(10) 0.0139(11) 0.0116(11)
O1 0.0797(10) 0.0594(9) 0.0809(10) 0.0238(8) -0.0109(8) -0.0098(7)
O2 0.0519(8) 0.0615(9) 0.0845(10) -0.0087(7) 0.0220(7) 0.0002(6)
O3 0.0530(8) 0.0529(8) 0.1099(12) -0.0186(8) 0.0223(8) -0.0130(6)

loop_
_atom_type_symbol
_atom_type_description
_atom_type_scat_dispersion_real
_atom_type_scat_dispersion_imag
_atom_type_scat_source
C C 0.0033 0.0016 'International Tables Vol C Tables 4.2.6.8 and 6.1.1.4'
H H 0.0000 0.0000 'International Tables Vol C Tables 4.2.6.8 and 6.1.1.4'
N N 0.0061 0.0033 'International Tables Vol C Tables 4.2.6.8 and 6.1.1.4'
O O 0.0106 0.0060 'International Tables Vol C Tables 4.2.6.8 and 6.1.1.4'

loop_
_geom_angle_atom_site_label_1
_geom_angle_atom_site_label_2
_geom_angle_atom_site_label_3
_geom_angle
O1 C1 C2 122.72(17)
O1 C1 C6 114.77(16)
C2 C1 C6 122.50(17)
C3 C2 C1 116.68(16)
C3 C2 C11 120.36(17)
C1 C2 C11 122.94(17)
C4 C3 C2 123.06(17)
C4 C3 H3A 118.5
C2 C3 H3A 118.5
C3 C4 C5 118.16(17)
C3 C4 C15 120.45(16)
C5 C4 C15 121.37(15)
C6 C5 C4 122.55(17)
C6 C5 H5A 118.7
C4 C5 H5A 118.7
C5 C6 C1 117.04(16)
C5 C6 C7 120.72(17)
C1 C6 C7 122.24(17)
C8 C7 C9 107.1(2)
C8 C7 C10 107.3(2)
C9 C7 C10 110.4(2)
C8 C7 C6 111.27(18)
C9 C7 C6 110.09(19)
C10 C7 C6 110.59(19)
C7 C8 H8A 109.5
C7 C8 H8B 109.5
H8A C8 H8B 109.5
C7 C8 H8C 109.5
H8A C8 H8C 109.5
H8B C8 H8C 109.5
C7 C9 H9A 109.5
C7 C9 H9B 109.5
H9A C9 H9B 109.5
C7 C9 H9C 109.5
H9A C9 H9C 109.5
H9B C9 H9C 109.5
C7 C10 H10A 109.5
C7 C10 H10B 109.5
H10A C10 H10B 109.5
C7 C10 H10C 109.5
H10A C10 H10C 109.5
H10B C10 H10C 109.5
C12 C11 C14 110.6(2)
C12 C11 C13 106.1(2)
C14 C11 C13 107.5(2)
C12 C11 C2 111.83(17)
C14 C11 C2 109.5(2)
C13 C11 C2 111.15(17)
C11 C12 H12A 109.5
C11 C12 H12B 109.5
H12A C12 H12B 109.5
C11 C12 H12C 109.5
H12A C12 H12C 109.5
H12B C12 H12C 109.5
C11 C13 H13A 109.5
C11 C13 H13B 109.5
H13A C13 H13B 109.5
C11 C13 H13C 109.5
H13A C13 H13C 109.5
H13B C13 H13C 109.5
C11 C14 H14A 109.5
C11 C14 H14B 109.5
H14A C14 H14B 109.5
C11 C14 H14C 109.5
H14A C14 H14C 109.5
H14B C14 H14C 109.5
C17 C15 C4 125.93(16)
C17 C15 C16 120.02(16)
C4 C15 C16 114.02(14)
O2 C16 O3 123.27(17)
O2 C16 C15 125.09(17)
O3 C16 C15 111.59(16)
C15 C17 C25 121.25(16)
C15 C17 C19 123.06(16)
C25 C17 C19 115.69(15)
O3 C18 H18A 109.5
O3 C18 H18B 109.5
H18A C18 H18B 109.5
O3 C18 H18C 109.5
H18A C18 H18C 109.5
H18B C18 H18C 109.5
C20 C19 C24 118.01(19)
C20 C19 C17 122.08(17)
C24 C19 C17 119.89(18)
C19 C20 C21 120.2(2)
C19 C20 H20A 119.9
C21 C20 H20A 119.9
C22 C21 C20 120.7(3)
C22 C21 H21A 119.7
C20 C21 H21A 119.7
C23 C22 C21 120.0(2)
C23 C22 H22A 120.0
C21 C22 H22A 120.0
C22 C23 C24 120.1(2)
C22 C23 H23A 120.0
C24 C23 H23A 120.0
C23 C24 C19 121.0(2)
C23 C24 H24A 119.5
C19 C24 H24A 119.5
C30 C25 C26 118.56(19)
C30 C25 C17 120.85(17)
C26 C25 C17 120.58(18)
C27 C26 C25 120.4(2)
C27 C26 H26A 119.8
C25 C26 H26A 119.8
C28 C27 C26 120.3(2)
C28 C27 H27A 119.9
C26 C27 H27A 119.9
C27 C28 C29 120.2(2)
C27 C28 H28A 119.9
C29 C28 H28A 119.9
C28 C29 C30 119.7(3)
C28 C29 H29A 120.2
C30 C29 H29A 120.2
C29 C30 C25 120.8(2)
C29 C30 H30A 119.6
C25 C30 H30A 119.6
C1 O1 H1A 109.5
C16 O3 C18 116.93(18)

loop_
_geom_bond_atom_site_label_1
_geom_bond_atom_site_label_2
_geom_bond_distance
C1 O1 1.375(2)
C1 C2 1.404(3)
C1 C6 1.415(3)
C2 C3 1.389(3)
C2 C11 1.543(3)
C3 C4 1.384(2)
C3 H3A 0.9300
C4 C5 1.390(3)
C4 C15 1.488(2)
C5 C6 1.383(3)
C5 H5A 0.9300
C6 C7 1.542(3)
C7 C8 1.533(3)
C7 C9 1.536(3)
C7 C10 1.535(4)
C8 H8A 0.9600
C8 H8B 0.9600
C8 H8C 0.9600
C9 H9A 0.9600
C9 H9B 0.9600
C9 H9C 0.9600
C10 H10A 0.9600
C10 H10B 0.9600
C10 H10C 0.9600
C11 C12 1.524(3)
C11 C14 1.533(4)
C11 C13 1.538(3)
C12 H12A 0.9600
C12 H12B 0.9600
C12 H12C 0.9600
C13 H13A 0.9600
C13 H13B 0.9600
C13 H13C 0.9600
C14 H14A 0.9600
C14 H14B 0.9600
C14 H14C 0.9600
C15 C17 1.349(2)
C15 C16 1.499(3)
C16 O2 1.201(2)
C16 O3 1.328(2)
C17 C25 1.490(3)
C17 C19 1.494(3)
C18 O3 1.445(3)
C18 H18A 0.9600
C18 H18B 0.9600
C18 H18C 0.9600
C19 C20 1.381(3)
C19 C24 1.390(3)
C20 C21 1.387(3)
C20 H20A 0.9300
C21 C22 1.362(4)
C21 H21A 0.9300
C22 C23 1.359(4)
C22 H22A 0.9300
C23 C24 1.381(3)
C23 H23A 0.9300
C24 H24A 0.9300
C25 C30 1.382(3)
C25 C26 1.389(3)
C26 C27 1.377(3)
C26 H26A 0.9300
C27 C28 1.369(4)
C27 H27A 0.9300
C28 C29 1.373(4)
C28 H28A 0.9300
C29 C30 1.382(3)
C29 H29A 0.9300
C30 H30A 0.9300
O1 H1A 0.8200

loop_
_platon_squeeze_void_nr
_platon_squeeze_void_average_x
_platon_squeeze_void_average_y
_platon_squeeze_void_average_z
_platon_squeeze_void_volume
_platon_squeeze_void_count_electrons
1 0.000 0.000 0.000 388.1 3.3
2 0.000 0.500 0.500 388.1 3.3
